data_1577069
loop_
_publ_author_name
'Rubio, Victoria P.'
'Durham, Mckinley H.'
'Scurria, Matthew'
'Kerr, Tyler A.'
'Gutierrez, Osvaldo'
'Spokoyny, Alex'

_publ_section_title
;
 Bridging Lewis Acidic Antimony Centers with Electron-Withdrawing
 Carborane Cages
;
_journal_name_full 'Chemical Science'
_journal_paper_doi 10.1039/D6SC00316H
_journal_year 2026
_chemical_formula_moiety '	C38 H30 B10 Cl8 F O4 Sb2, C16 H36 N, 0.5(C6 H6)'
_chemical_formula_sum 'C57 H69 B10 Cl8 F N O4 Sb2'
_chemical_formula_weight 1486.33
_space_group_crystal_system triclinic
_space_group_IT_number 2
_space_group_name_Hall '-P 1'
_space_group_name_H-M_alt 'P -1'
_atom_sites_solution_hydrogens geom
_atom_sites_solution_primary 'dual space'
_audit_creation_method
;FinalCif V154 by Daniel Kratzert, Freiburg 2025, 
https://dkratzert.de/finalcif.html
;
_audit_update_record
;
2025-12-10 deposited with the CCDC.	2026-04-06 downloaded from the CCDC.
;
_cell_angle_alpha 68.646(2)
_cell_angle_beta 72.498(2)
_cell_angle_gamma 68.897(2)
_cell_formula_units_Z 2
_cell_length_a 14.6303(17)
_cell_length_b 15.9306(18)
_cell_length_c 16.1327(18)
_cell_measurement_reflns_used 9978
_cell_measurement_temperature 100(2)
_cell_measurement_theta_max 26.208
_cell_measurement_theta_min 2.258
_cell_volume 3204.2(6)
_computing_cell_refinement 'SAINT V8.41'
_computing_data_collection 'Bruker BIS 2021.1.0.5/14-Jul-2021 and APEX3_2019.11-0'
_computing_data_reduction 'SAINT V8.41'
_computing_molecular_graphics 'ShelXle (H\"ubschle 2011)'
_computing_structure_refinement 'SHELXL-2019/2 (Sheldrick, 2019)'
_computing_structure_solution 'SHELXD (G. Sheldrick)'
_diffrn_ambient_environment N~2~
_diffrn_ambient_temperature 100(2)
_diffrn_detector CCD
_diffrn_detector_type 'Bruker Apex-II CCD'
_diffrn_measured_fraction_theta_full 0.986
_diffrn_measured_fraction_theta_max 0.972
_diffrn_measurement_device 'three-circle diffractometer'
_diffrn_measurement_device_type 'Bruker D8 three-axis goniometer'
_diffrn_measurement_method 'omega and phi scans'
_diffrn_radiation_monochromator Triumph
_diffrn_radiation_probe x-ray
_diffrn_radiation_type MoK\a
_diffrn_radiation_wavelength 0.71073
_diffrn_reflns_av_R_equivalents 0.0505
_diffrn_reflns_av_unetI/netI 0.0605
_diffrn_reflns_Laue_measured_fraction_full 0.986
_diffrn_reflns_Laue_measured_fraction_max 0.972
_diffrn_reflns_limit_h_max 18
_diffrn_reflns_limit_h_min -18
_diffrn_reflns_limit_k_max 19
_diffrn_reflns_limit_k_min -19
_diffrn_reflns_limit_l_max 20
_diffrn_reflns_limit_l_min -20
_diffrn_reflns_number 30395
_diffrn_reflns_point_group_measured_fraction_full 0.986
_diffrn_reflns_point_group_measured_fraction_max 0.972
_diffrn_reflns_theta_full 25.242
_diffrn_reflns_theta_max 26.428
_diffrn_reflns_theta_min 1.756
_diffrn_source 'sealed X-ray tube'
_diffrn_source_current 30
_diffrn_source_type K780
_diffrn_source_voltage 50
_exptl_absorpt_coefficient_mu 1.225
_exptl_absorpt_correction_T_max 0.745372
_exptl_absorpt_correction_T_min 0.664577
_exptl_absorpt_correction_type multi-scan
_exptl_absorpt_process_details
;TWINABS - Bruker AXS scaling for twinned crystals - Version 2012/1: Krause, L., 
Herbst-Irmer, R., Sheldrick G.M. & Stalke D., J. Appl. Cryst. 48 (2015) 3-10
;
_exptl_crystal_colour yellow
_exptl_crystal_density_diffrn 1.541
_exptl_crystal_description block
_exptl_crystal_F_000 1494
_exptl_crystal_size_max 0.270
_exptl_crystal_size_mid 0.115
_exptl_crystal_size_min 0.060
_refine_diff_density_max 0.822
_refine_diff_density_min -0.819
_refine_diff_density_rms 0.115
_refine_ls_extinction_method none
_refine_ls_goodness_of_fit_ref 1.028
_refine_ls_hydrogen_treatment constr
_refine_ls_matrix_type full
_refine_ls_number_parameters 753
_refine_ls_number_reflns 30395
_refine_ls_number_restraints 0
_refine_ls_restrained_S_all 1.028
_refine_ls_R_factor_all 0.0610
_refine_ls_R_factor_gt 0.0386
_refine_ls_shift/su_max 0.001
_refine_ls_shift/su_mean 0.000
_refine_ls_structure_factor_coef Fsqd
_refine_ls_weighting_details 'w=1/[\s^2^(Fo^2^)+(0.0205P)^2^+3.1167P] where P=(Fo^2^+2Fc^2^)/3'
_refine_ls_weighting_scheme calc
_refine_ls_wR_factor_gt 0.0627
_refine_ls_wR_factor_ref 0.0685
_reflns_Friedel_coverage 0.000
_reflns_number_gt 24716
_reflns_number_total 30395
_reflns_threshold_expression 'I > 2\s(I)'
_twin_special_details 'The data was integrated as a 2-component twin.'
_twin_individual_id 2
_twin_individual_twin_matrix_11 -0.00133
_twin_individual_twin_matrix_12 8e-05
_twin_individual_twin_matrix_13 -0.9995
_twin_individual_twin_matrix_21 0.99912
_twin_individual_twin_matrix_22 -0.55696
_twin_individual_twin_matrix_23 -0.5998
_twin_individual_twin_matrix_31 -0.00174
_twin_individual_twin_matrix_32 -0.99961
_twin_individual_twin_matrix_33 0.00088
_cod_data_source_file d6sc00316h2.cif
_cod_data_source_block as152md
_cod_depositor_comments
;
The following automatic conversions were performed:

data item '_diffrn_radiation_probe' value 'X-ray' was changed to
'x-ray' in accordance with the
/home/data/users/saulius/crontab/automatic-downloads/rss-feeds/RSC/lib/dictionaries/cif_core.dic
dictionary named 'cif_core.dic' version 2.4.2 last updated on
2011-04-26.

Automatic conversion script
Id: cif_fix_values 8170 2020-07-09 18:12:32Z antanas 
;
_cod_database_code 1577069
_shelx_shelxl_version_number 2019/3
_shelx_space_group_comment
;
The symmetry employed for this shelxl refinement is uniquely defined
by the following loop, which should always be used as a source of
symmetry information in preference to the above space-group names.
They are only intended as comments.
;
_shelx_estimated_absorpt_t_min 0.733
_shelx_estimated_absorpt_t_max 0.930
_diffrn_measurement_ambient_temperature_device_make 'Oxford Cryostream 700'

loop_
_space_group_symop_operation_xyz
'x, y, z'
'-x, -y, -z'

loop_
_atom_site_label
_atom_site_type_symbol
_atom_site_fract_x
_atom_site_fract_y
_atom_site_fract_z
_atom_site_U_iso_or_equiv
_atom_site_adp_type
_atom_site_occupancy
_atom_site_site_symmetry_order
_atom_site_calc_flag
_atom_site_refinement_flags_posn
_atom_site_refinement_flags_adp
_atom_site_refinement_flags_occupancy
_atom_site_disorder_assembly
_atom_site_disorder_group
Sb1 Sb 0.66922(2) 0.66812(2) 0.83431(2) 0.01198(8) Uani 1 1 d . . . . .
Sb2 Sb 0.73633(2) 0.65965(2) 0.57889(2) 0.01130(8) Uani 1 1 d . . . . .
Cl1 Cl 0.65016(9) 0.99753(9) 0.81781(9) 0.0292(3) Uani 1 1 d . . . . .
Cl2 Cl 0.86038(10) 1.03416(9) 0.74256(10) 0.0325(3) Uani 1 1 d . . . . .
Cl3 Cl 1.05003(9) 0.86780(10) 0.70689(9) 0.0296(3) Uani 1 1 d . . . . .
Cl4 Cl 1.02468(9) 0.66806(10) 0.74812(8) 0.0227(3) Uani 1 1 d . . . . .
Cl5 Cl 0.37902(9) 0.66761(11) 0.63814(9) 0.0280(3) Uani 1 1 d . . . . .
Cl6 Cl 0.25087(9) 0.85900(11) 0.52615(10) 0.0400(4) Uani 1 1 d . . . . .
Cl7 Cl 0.35554(10) 1.01461(10) 0.39810(9) 0.0353(4) Uani 1 1 d . . . . .
Cl8 Cl 0.58307(9) 0.97926(9) 0.38636(8) 0.0233(3) Uani 1 1 d . . . . .
F1 F 0.6878(2) 0.72336(14) 0.68853(18) 0.0140(5) Uani 1 1 d . . . . .
O1 O 0.6544(2) 0.8041(2) 0.8265(2) 0.0162(8) Uani 1 1 d . . . . .
O2 O 0.8154(2) 0.6659(3) 0.8032(2) 0.0151(8) Uani 1 1 d . . . . .
O3 O 0.5895(2) 0.6635(2) 0.6122(2) 0.0140(8) Uani 1 1 d . . . . .
O4 O 0.6767(2) 0.7937(2) 0.5039(2) 0.0146(8) Uani 1 1 d . . . . .
N1 N 0.7278(3) 0.8503(3) 0.1643(3) 0.0191(9) Uani 1 1 d . . . . .
C1 C 0.7295(3) 0.5337(3) 0.8005(3) 0.0122(11) Uani 1 1 d . . . . .
C2 C 0.7540(3) 0.5292(3) 0.6932(3) 0.0106(11) Uani 1 1 d . . . . .
C3 C 0.7434(4) 0.8231(3) 0.8029(3) 0.0153(12) Uani 1 1 d . . . . .
C4 C 0.7542(4) 0.9088(3) 0.7922(3) 0.0174(12) Uani 1 1 d . . . . .
C5 C 0.8493(4) 0.9234(3) 0.7625(3) 0.0214(12) Uani 1 1 d . . . . .
C6 C 0.9325(3) 0.8505(4) 0.7472(3) 0.0181(12) Uani 1 1 d . . . . .
C7 C 0.9225(4) 0.7624(4) 0.7624(3) 0.0154(11) Uani 1 1 d . . . . .
C8 C 0.8287(4) 0.7486(3) 0.7890(3) 0.0121(12) Uani 1 1 d . . . . .
C9 C 0.6710(4) 0.6139(3) 0.9767(3) 0.0134(11) Uani 1 1 d . . . . .
C10 C 0.7617(4) 0.5797(3) 1.0053(3) 0.0183(12) Uani 1 1 d . . . . .
H10A H 0.821810 0.582851 0.961939 0.022 Uiso 1 1 calc R U . . .
C11 C 0.7645(4) 0.5409(4) 1.0971(3) 0.0225(13) Uani 1 1 d . . . . .
H11A H 0.826596 0.516991 1.116403 0.027 Uiso 1 1 calc R U . . .
C12 C 0.6777(4) 0.5370(4) 1.1598(4) 0.0243(13) Uani 1 1 d . . . . .
H12A H 0.679931 0.509917 1.222532 0.029 Uiso 1 1 calc R U . . .
C13 C 0.5871(4) 0.5722(4) 1.1326(3) 0.0216(13) Uani 1 1 d . . . . .
H13 H 0.527194 0.569611 1.176477 0.026 Uiso 1 1 calc R U . . .
C14 C 0.5832(4) 0.6114(3) 1.0412(3) 0.0178(12) Uani 1 1 d . . . . .
H14 H 0.520607 0.636616 1.022634 0.021 Uiso 1 1 calc R U . . .
C15 C 0.5149(3) 0.7069(3) 0.8298(3) 0.0116(11) Uani 1 1 d . . . . .
C16 C 0.4563(3) 0.6463(3) 0.8805(3) 0.0152(12) Uani 1 1 d . . . . .
H16 H 0.485431 0.586159 0.917796 0.018 Uiso 1 1 calc R U . . .
C17 C 0.3562(4) 0.6725(4) 0.8773(3) 0.0182(12) Uani 1 1 d . . . . .
H17 H 0.317055 0.630401 0.912200 0.022 Uiso 1 1 calc R U . . .
C18 C 0.3132(4) 0.7598(4) 0.8235(3) 0.0200(12) Uani 1 1 d . . . . .
H18 H 0.244221 0.778257 0.821764 0.024 Uiso 1 1 calc R U . . .
C19 C 0.3708(4) 0.8200(4) 0.7722(3) 0.0202(12) Uani 1 1 d . . . . .
H19 H 0.341241 0.879695 0.734425 0.024 Uiso 1 1 calc R U . . .
C20 C 0.4716(3) 0.7947(3) 0.7751(3) 0.0153(12) Uani 1 1 d . . . . .
H20 H 0.510486 0.836946 0.739930 0.018 Uiso 1 1 calc R U . . .
C21 C 0.5327(4) 0.7430(4) 0.5641(3) 0.0144(12) Uani 1 1 d . . . . .
C22 C 0.4321(4) 0.7573(4) 0.5690(3) 0.0172(12) Uani 1 1 d . . . . .
C23 C 0.3760(3) 0.8415(4) 0.5189(3) 0.0205(12) Uani 1 1 d . . . . .
C24 C 0.4220(4) 0.9100(3) 0.4624(3) 0.0217(12) Uani 1 1 d . . . . .
C25 C 0.5236(3) 0.8950(3) 0.4562(3) 0.0144(11) Uani 1 1 d . . . . .
C26 C 0.5791(3) 0.8124(3) 0.5067(3) 0.0136(11) Uani 1 1 d . . . . .
C27 C 0.7624(3) 0.5976(3) 0.4729(3) 0.0116(11) Uani 1 1 d . . . . .
C28 C 0.6880(4) 0.5661(3) 0.4662(3) 0.0194(12) Uani 1 1 d . . . . .
H28 H 0.626484 0.571676 0.508673 0.023 Uiso 1 1 calc R U . . .
C29 C 0.7041(4) 0.5268(4) 0.3977(4) 0.0269(14) Uani 1 1 d . . . . .
H29 H 0.653464 0.505126 0.393633 0.032 Uiso 1 1 calc R U . . .
C30 C 0.7926(4) 0.5188(4) 0.3353(4) 0.0253(14) Uani 1 1 d . . . . .
H30 H 0.803559 0.490817 0.288963 0.030 Uiso 1 1 calc R U . . .
C31 C 0.8648(4) 0.5515(3) 0.3406(3) 0.0197(12) Uani 1 1 d . . . . .
H31 H 0.925604 0.546748 0.297201 0.024 Uiso 1 1 calc R U . . .
C32 C 0.8504(4) 0.5914(3) 0.4085(3) 0.0146(11) Uani 1 1 d . . . . .
H32 H 0.900722 0.614520 0.410918 0.017 Uiso 1 1 calc R U . . .
C33 C 0.8689(3) 0.7000(3) 0.5542(3) 0.0129(11) Uani 1 1 d . . . . .
C34 C 0.8584(4) 0.7906(3) 0.5519(3) 0.0156(12) Uani 1 1 d . . . . .
H34 H 0.793549 0.831547 0.564700 0.019 Uiso 1 1 calc R U . . .
C35 C 0.9416(4) 0.8221(4) 0.5309(3) 0.0205(12) Uani 1 1 d . . . . .
H35 H 0.933867 0.884233 0.530060 0.025 Uiso 1 1 calc R U . . .
C36 C 1.0358(4) 0.7629(4) 0.5113(3) 0.0224(13) Uani 1 1 d . . . . .
H36 H 1.092815 0.784908 0.495872 0.027 Uiso 1 1 calc R U . . .
C37 C 1.0475(4) 0.6723(4) 0.5141(3) 0.0189(12) Uani 1 1 d . . . . .
H37 H 1.112478 0.631894 0.500711 0.023 Uiso 1 1 calc R U . . .
C38 C 0.9638(3) 0.6399(4) 0.5366(3) 0.0148(12) Uani 1 1 d . . . . .
H38 H 0.971722 0.576974 0.539908 0.018 Uiso 1 1 calc R U . . .
C39 C 0.6817(4) 0.9298(3) 0.0886(3) 0.0213(12) Uani 1 1 d . . . . .
H39A H 0.735964 0.952571 0.041702 0.026 Uiso 1 1 calc R U . . .
H39B H 0.650436 0.904297 0.060187 0.026 Uiso 1 1 calc R U . . .
C40 C 0.6040(4) 1.0130(3) 0.1167(4) 0.0282(13) Uani 1 1 d . . . . .
H40A H 0.634759 1.040748 0.143360 0.034 Uiso 1 1 calc R U . . .
H40B H 0.549190 0.991407 0.163732 0.034 Uiso 1 1 calc R U . . .
C41 C 0.5612(4) 1.0882(3) 0.0354(3) 0.0252(12) Uani 1 1 d . . . . .
H41A H 0.542522 1.057351 0.002153 0.030 Uiso 1 1 calc R U . . .
H41B H 0.499545 1.132564 0.058243 0.030 Uiso 1 1 calc R U . . .
C42 C 0.6313(4) 1.1423(4) -0.0291(4) 0.0388(16) Uani 1 1 d . . . . .
H42A H 0.690896 1.099509 -0.055014 0.058 Uiso 1 1 calc R U . . .
H42B H 0.650722 1.172709 0.003247 0.058 Uiso 1 1 calc R U . . .
H42C H 0.598320 1.190204 -0.077851 0.058 Uiso 1 1 calc R U . . .
C43 C 0.7935(4) 0.7681(3) 0.1266(3) 0.0247(13) Uani 1 1 d . . . . .
H43A H 0.812919 0.712556 0.178111 0.030 Uiso 1 1 calc R U . . .
H43B H 0.752920 0.753167 0.097482 0.030 Uiso 1 1 calc R U . . .
C44 C 0.8870(4) 0.7829(3) 0.0590(3) 0.0239(12) Uani 1 1 d . . . . .
H44A H 0.930713 0.793509 0.088281 0.029 Uiso 1 1 calc R U . . .
H44B H 0.869093 0.839638 0.007906 0.029 Uiso 1 1 calc R U . . .
C45 C 0.9435(4) 0.6981(4) 0.0225(4) 0.0292(14) Uani 1 1 d . . . . .
H45A H 0.958556 0.641082 0.073900 0.035 Uiso 1 1 calc R U . . .
H45B H 0.900444 0.689236 -0.008894 0.035 Uiso 1 1 calc R U . . .
C46 C 1.0403(3) 0.7100(4) -0.0431(3) 0.0269(13) Uani 1 1 d . . . . .
H46A H 1.072680 0.655570 -0.066865 0.040 Uiso 1 1 calc R U . . .
H46B H 1.084871 0.714818 -0.011269 0.040 Uiso 1 1 calc R U . . .
H46C H 1.025867 0.767231 -0.093396 0.040 Uiso 1 1 calc R U . . .
C47 C 0.7888(3) 0.8863(3) 0.1986(3) 0.0199(11) Uani 1 1 d . . . . .
H47A H 0.840436 0.907864 0.147095 0.024 Uiso 1 1 calc R U . . .
H47B H 0.743986 0.941711 0.218896 0.024 Uiso 1 1 calc R U . . .
C48 C 0.8400(4) 0.8163(3) 0.2756(3) 0.0248(12) Uani 1 1 d . . . . .
H48A H 0.877454 0.756948 0.259584 0.030 Uiso 1 1 calc R U . . .
H48B H 0.788715 0.802338 0.330871 0.030 Uiso 1 1 calc R U . . .
C49 C 0.9112(4) 0.8527(4) 0.2956(3) 0.0262(13) Uani 1 1 d . . . . .
H49A H 0.944296 0.803502 0.344628 0.031 Uiso 1 1 calc R U . . .
H49B H 0.963642 0.864233 0.240776 0.031 Uiso 1 1 calc R U . . .
C50 C 0.8614(4) 0.9421(4) 0.3237(4) 0.0309(14) Uani 1 1 d . . . . .
H50A H 0.910155 0.957743 0.341791 0.046 Uiso 1 1 calc R U . . .
H50B H 0.805782 0.933030 0.374974 0.046 Uiso 1 1 calc R U . . .
H50C H 0.836177 0.993502 0.272612 0.046 Uiso 1 1 calc R U . . .
C51 C 0.6491(4) 0.8175(4) 0.2437(3) 0.0254(13) Uani 1 1 d . . . . .
H51A H 0.683880 0.765214 0.289979 0.030 Uiso 1 1 calc R U . . .
H51B H 0.611541 0.869685 0.271056 0.030 Uiso 1 1 calc R U . . .
C52 C 0.5743(4) 0.7849(4) 0.2251(4) 0.0307(14) Uani 1 1 d . . . . .
H52A H 0.608198 0.726416 0.206936 0.037 Uiso 1 1 calc R U . . .
H52B H 0.542123 0.833495 0.175277 0.037 Uiso 1 1 calc R U . . .
C53 C 0.4960(4) 0.7674(4) 0.3121(4) 0.0358(15) Uani 1 1 d . . . . .
H53A H 0.530839 0.724823 0.362529 0.043 Uiso 1 1 calc R U . . .
H53B H 0.459994 0.827837 0.326379 0.043 Uiso 1 1 calc R U . . .
C54 C 0.4214(4) 0.7262(5) 0.3088(4) 0.0547(19) Uani 1 1 d . . . . .
H54A H 0.387773 0.766483 0.257933 0.082 Uiso 1 1 calc R U . . .
H54B H 0.371984 0.721342 0.365708 0.082 Uiso 1 1 calc R U . . .
H54C H 0.455243 0.663491 0.300672 0.082 Uiso 1 1 calc R U . . .
C55 C 0.9208(4) 1.0725(4) 0.0237(4) 0.0276(13) Uani 1 1 d . . . . .
H55 H 0.866313 1.122026 0.040226 0.033 Uiso 1 1 calc R U . . .
C56 C 0.9287(4) 1.0495(3) -0.0533(4) 0.0269(13) Uani 1 1 d . . . . .
H56 H 0.879943 1.083770 -0.090338 0.032 Uiso 1 1 calc R U . . .
C57 C 1.0073(4) 0.9771(4) -0.0765(3) 0.0290(13) Uani 1 1 d . . . . .
H57 H 1.012099 0.961042 -0.129207 0.035 Uiso 1 1 calc R U . . .
B3 B 0.8526(4) 0.5015(4) 0.7439(4) 0.0148(14) Uani 1 1 d . . . . .
H3 H 0.905321 0.545267 0.722921 0.018 Uiso 1 1 calc R U . . .
B4 B 0.8130(4) 0.4410(4) 0.8592(4) 0.0146(13) Uani 1 1 d . . . . .
H4 H 0.840828 0.443998 0.915269 0.018 Uiso 1 1 calc R U . . .
B5 B 0.6900(4) 0.4399(4) 0.8728(4) 0.0175(14) Uani 1 1 d . . . . .
H5 H 0.635498 0.442210 0.938309 0.021 Uiso 1 1 calc R U . . .
B6 B 0.6514(4) 0.4987(4) 0.7671(4) 0.0154(14) Uani 1 1 d . . . . .
H6 H 0.572446 0.540652 0.760949 0.018 Uiso 1 1 calc R U . . .
B7 B 0.8531(4) 0.4352(4) 0.6761(4) 0.0151(13) Uani 1 1 d . . . . .
H7 H 0.907061 0.434651 0.610065 0.018 Uiso 1 1 calc R U . . .
B8 B 0.8906(4) 0.3769(4) 0.7825(4) 0.0201(14) Uani 1 1 d . . . . .
H8 H 0.970191 0.336699 0.787511 0.024 Uiso 1 1 calc R U . . .
B9 B 0.7895(4) 0.3388(4) 0.8628(4) 0.0193(14) Uani 1 1 d . . . . .
H9 H 0.801690 0.273388 0.921061 0.023 Uiso 1 1 calc R U . . .
B10 B 0.6891(4) 0.3745(4) 0.8058(4) 0.0171(14) Uani 1 1 d . . . . .
H10 H 0.634323 0.332894 0.826463 0.021 Uiso 1 1 calc R U . . .
B11 B 0.7291(4) 0.4329(4) 0.6910(4) 0.0169(14) Uani 1 1 d . . . . .
H11 H 0.701161 0.430473 0.634656 0.020 Uiso 1 1 calc R U . . .
B12 B 0.8145(4) 0.3339(4) 0.7493(4) 0.0208(13) Uani 1 1 d . . . . .
H12 H 0.843172 0.265549 0.732445 0.025 Uiso 1 1 calc R U . . .

loop_
_atom_site_aniso_label
_atom_site_aniso_U_11
_atom_site_aniso_U_22
_atom_site_aniso_U_33
_atom_site_aniso_U_23
_atom_site_aniso_U_13
_atom_site_aniso_U_12
Sb1 0.01010(19) 0.01409(19) 0.01057(18) -0.00314(16) -0.00047(14) -0.00375(16)
Sb2 0.00980(18) 0.01296(19) 0.00962(18) -0.00194(16) -0.00130(14) -0.00331(16)
Cl1 0.0252(7) 0.0205(7) 0.0436(9) -0.0165(7) -0.0036(6) -0.0035(6)
Cl2 0.0349(8) 0.0226(8) 0.0462(9) -0.0083(7) -0.0104(7) -0.0149(7)
Cl3 0.0216(7) 0.0369(9) 0.0344(8) -0.0079(7) -0.0013(6) -0.0187(6)
Cl4 0.0144(7) 0.0272(7) 0.0274(8) -0.0114(7) -0.0028(5) -0.0045(6)
Cl5 0.0184(7) 0.0374(9) 0.0317(8) -0.0115(7) 0.0010(6) -0.0153(7)
Cl6 0.0145(7) 0.0560(10) 0.0487(10) -0.0195(8) -0.0105(6) -0.0009(7)
Cl7 0.0312(8) 0.0303(8) 0.0343(9) -0.0088(7) -0.0178(7) 0.0114(6)
Cl8 0.0324(8) 0.0142(7) 0.0178(7) -0.0005(5) -0.0068(6) -0.0027(6)
F1 0.0128(13) 0.0125(12) 0.0125(13) -0.0025(14) 0.0012(10) -0.0026(14)
O1 0.0130(19) 0.0136(19) 0.022(2) -0.0075(16) -0.0006(15) -0.0032(15)
O2 0.0090(19) 0.017(2) 0.018(2) -0.0076(17) -0.0003(15) -0.0012(16)
O3 0.0079(18) 0.0152(19) 0.0145(19) -0.0008(17) -0.0019(15) -0.0022(16)
O4 0.0128(19) 0.0142(19) 0.0114(19) 0.0015(15) -0.0016(15) -0.0036(15)
N1 0.022(2) 0.014(2) 0.019(2) -0.0046(19) 0.0021(18) -0.0067(19)
C1 0.015(3) 0.014(3) 0.008(3) 0.000(2) -0.004(2) -0.005(2)
C2 0.010(3) 0.011(3) 0.011(3) -0.004(2) -0.001(2) -0.003(2)
C3 0.015(3) 0.022(3) 0.009(3) -0.003(2) -0.001(2) -0.008(2)
C4 0.018(3) 0.019(3) 0.015(3) -0.006(2) -0.003(2) -0.004(2)
C5 0.028(3) 0.019(3) 0.022(3) -0.006(2) -0.009(2) -0.009(2)
C6 0.016(3) 0.025(3) 0.016(3) -0.003(2) -0.004(2) -0.009(2)
C7 0.017(3) 0.021(3) 0.011(3) -0.005(2) -0.002(2) -0.008(2)
C8 0.016(3) 0.011(3) 0.011(3) -0.004(2) -0.001(2) -0.007(2)
C9 0.021(3) 0.011(3) 0.010(3) -0.005(2) -0.003(2) -0.005(2)
C10 0.016(3) 0.022(3) 0.018(3) -0.006(2) -0.002(2) -0.008(2)
C11 0.023(3) 0.029(3) 0.019(3) -0.007(3) -0.012(2) -0.006(3)
C12 0.030(3) 0.033(3) 0.016(3) -0.003(3) -0.009(3) -0.016(3)
C13 0.021(3) 0.036(3) 0.012(3) -0.008(3) 0.002(2) -0.016(3)
C14 0.014(3) 0.023(3) 0.020(3) -0.011(2) 0.000(2) -0.006(2)
C15 0.010(3) 0.019(3) 0.006(3) -0.005(2) 0.001(2) -0.005(2)
C16 0.018(3) 0.016(3) 0.009(3) -0.005(2) -0.002(2) 0.000(2)
C17 0.018(3) 0.027(3) 0.013(3) -0.009(3) 0.003(2) -0.012(3)
C18 0.012(3) 0.025(3) 0.023(3) -0.009(3) -0.005(2) -0.002(2)
C19 0.017(3) 0.020(3) 0.021(3) -0.002(2) -0.006(2) -0.003(2)
C20 0.013(3) 0.015(3) 0.015(3) -0.004(2) 0.002(2) -0.005(2)
C21 0.015(3) 0.023(3) 0.007(3) -0.007(2) -0.002(2) -0.005(2)
C22 0.015(3) 0.028(3) 0.012(3) -0.009(2) 0.001(2) -0.010(2)
C23 0.011(3) 0.035(3) 0.019(3) -0.017(3) -0.004(2) 0.000(2)
C24 0.025(3) 0.023(3) 0.015(3) -0.010(2) -0.008(2) 0.005(2)
C25 0.019(3) 0.014(3) 0.009(3) -0.006(2) -0.001(2) -0.002(2)
C26 0.014(3) 0.014(3) 0.009(3) -0.003(2) -0.001(2) -0.001(2)
C27 0.013(3) 0.012(3) 0.007(3) 0.001(2) -0.003(2) -0.003(2)
C28 0.015(3) 0.025(3) 0.019(3) -0.007(2) -0.004(2) -0.005(2)
C29 0.016(3) 0.041(4) 0.032(3) -0.017(3) -0.008(3) -0.008(3)
C30 0.021(3) 0.034(3) 0.023(3) -0.018(3) -0.009(3) 0.003(3)
C31 0.017(3) 0.020(3) 0.015(3) -0.002(2) -0.004(2) 0.001(2)
C32 0.016(3) 0.014(3) 0.014(3) -0.001(2) -0.007(2) -0.005(2)
C33 0.012(3) 0.017(3) 0.010(3) -0.002(2) -0.003(2) -0.006(2)
C34 0.015(3) 0.019(3) 0.010(3) -0.005(2) 0.000(2) -0.002(2)
C35 0.029(3) 0.021(3) 0.017(3) -0.007(2) -0.005(2) -0.013(3)
C36 0.019(3) 0.036(4) 0.014(3) -0.004(3) -0.001(2) -0.015(3)
C37 0.013(3) 0.032(3) 0.017(3) -0.010(3) -0.005(2) -0.007(3)
C38 0.016(3) 0.018(3) 0.010(3) -0.005(2) -0.005(2) -0.001(2)
C39 0.028(3) 0.020(3) 0.017(3) -0.003(2) -0.003(2) -0.010(2)
C40 0.024(3) 0.026(3) 0.031(3) -0.011(3) -0.003(2) -0.003(3)
C41 0.026(3) 0.023(3) 0.027(3) -0.006(2) -0.009(2) -0.006(2)
C42 0.037(4) 0.029(4) 0.045(4) -0.004(3) -0.007(3) -0.011(3)
C43 0.030(3) 0.019(3) 0.024(3) -0.008(2) -0.001(2) -0.008(2)
C44 0.023(3) 0.023(3) 0.025(3) -0.009(2) -0.004(2) -0.004(2)
C45 0.030(3) 0.029(3) 0.031(3) -0.014(3) -0.007(3) -0.005(3)
C46 0.025(3) 0.031(3) 0.024(3) -0.011(3) -0.007(2) -0.001(3)
C47 0.026(3) 0.014(3) 0.020(3) -0.005(2) -0.003(2) -0.007(2)
C48 0.028(3) 0.014(3) 0.025(3) -0.002(2) -0.003(2) -0.001(2)
C49 0.022(3) 0.029(3) 0.019(3) 0.001(3) -0.004(2) -0.005(3)
C50 0.031(3) 0.030(3) 0.031(3) -0.001(3) -0.011(3) -0.012(3)
C51 0.030(3) 0.018(3) 0.023(3) -0.005(2) 0.005(2) -0.009(2)
C52 0.031(3) 0.027(3) 0.035(4) -0.015(3) 0.003(3) -0.010(3)
C53 0.033(4) 0.041(4) 0.038(4) -0.019(3) 0.001(3) -0.014(3)
C54 0.048(4) 0.070(5) 0.061(5) -0.033(4) 0.006(4) -0.032(4)
C55 0.027(3) 0.020(3) 0.029(3) -0.002(3) 0.000(3) -0.008(3)
C56 0.026(3) 0.018(3) 0.029(3) 0.006(3) -0.011(3) -0.005(3)
C57 0.037(3) 0.027(3) 0.024(3) -0.002(3) -0.005(3) -0.016(3)
B3 0.015(3) 0.014(3) 0.014(3) -0.003(3) -0.007(3) 0.000(3)
B4 0.017(3) 0.011(3) 0.012(3) 0.000(2) -0.007(3) 0.000(3)
B5 0.026(4) 0.013(3) 0.013(3) 0.005(3) -0.009(3) -0.010(3)
B6 0.014(3) 0.018(3) 0.013(3) -0.001(3) 0.000(3) -0.009(3)
B7 0.012(3) 0.014(3) 0.019(3) -0.008(3) -0.002(3) -0.001(3)
B8 0.018(3) 0.016(3) 0.020(3) 0.000(3) -0.005(3) -0.003(3)
B9 0.016(3) 0.015(3) 0.021(3) -0.001(3) -0.009(3) 0.002(3)
B10 0.020(3) 0.012(3) 0.016(3) -0.002(3) -0.002(3) -0.004(3)
B11 0.019(3) 0.016(3) 0.019(3) -0.007(3) -0.003(3) -0.008(3)
B12 0.022(3) 0.012(3) 0.027(3) -0.006(3) -0.008(3) 0.000(3)

loop_
_atom_type_symbol
_atom_type_description
_atom_type_scat_dispersion_real
_atom_type_scat_dispersion_imag
_atom_type_scat_source
C C 0.0033 0.0016 'International Tables Vol C Tables 4.2.6.8 and 6.1.1.4'
H H 0.0000 0.0000 'International Tables Vol C Tables 4.2.6.8 and 6.1.1.4'
Cl Cl 0.1484 0.1585 'International Tables Vol C Tables 4.2.6.8 and 6.1.1.4'
F F 0.0171 0.0103 'International Tables Vol C Tables 4.2.6.8 and 6.1.1.4'
N N 0.0061 0.0033 'International Tables Vol C Tables 4.2.6.8 and 6.1.1.4'
O O 0.0106 0.0060 'International Tables Vol C Tables 4.2.6.8 and 6.1.1.4'
Sb Sb -0.5866 1.5461 'International Tables Vol C Tables 4.2.6.8 and 6.1.1.4'
B B 0.0013 0.0007 'International Tables Vol C Tables 4.2.6.8 and 6.1.1.4'

loop_
_geom_angle_atom_site_label_1
_geom_angle_atom_site_label_2
_geom_angle_atom_site_label_3
_geom_angle
_geom_angle_site_symmetry_1
_geom_angle_site_symmetry_3
_geom_angle_publ_flag
O2 Sb1 O1 79.68(13) . . ?
O2 Sb1 C15 162.07(16) . . ?
O1 Sb1 C15 89.57(15) . . ?
O2 Sb1 C9 91.72(16) . . ?
O1 Sb1 C9 94.93(15) . . ?
C15 Sb1 C9 103.55(18) . . ?
O2 Sb1 F1 80.57(11) . . ?
O1 Sb1 F1 83.10(11) . . ?
C15 Sb1 F1 83.94(14) . . ?
C9 Sb1 F1 172.27(15) . . ?
O2 Sb1 C1 83.71(15) . . ?
O1 Sb1 C1 158.99(15) . . ?
C15 Sb1 C1 102.96(17) . . ?
C9 Sb1 C1 98.35(17) . . ?
F1 Sb1 C1 81.57(13) . . ?
O3 Sb2 O4 80.09(12) . . ?
O3 Sb2 C33 160.56(16) . . ?
O4 Sb2 C33 86.64(15) . . ?
O3 Sb2 C27 91.22(15) . . ?
O4 Sb2 C27 94.62(15) . . ?
C33 Sb2 C27 104.05(18) . . ?
O3 Sb2 F1 80.62(11) . . ?
O4 Sb2 F1 83.48(10) . . ?
C33 Sb2 F1 83.82(15) . . ?
C27 Sb2 F1 171.82(14) . . ?
O3 Sb2 C2 84.82(15) . . ?
O4 Sb2 C2 160.44(15) . . ?
C33 Sb2 C2 104.48(17) . . ?
C27 Sb2 C2 98.09(17) . . ?
F1 Sb2 C2 81.83(13) . . ?
Sb1 F1 Sb2 133.86(10) . . ?
C3 O1 Sb1 112.7(3) . . ?
C8 O2 Sb1 113.6(3) . . ?
C21 O3 Sb2 112.5(3) . . ?
C26 O4 Sb2 112.5(3) . . ?
C51 N1 C39 112.0(4) . . ?
C51 N1 C43 109.0(4) . . ?
C39 N1 C43 108.5(4) . . ?
C51 N1 C47 107.9(4) . . ?
C39 N1 C47 108.2(3) . . ?
C43 N1 C47 111.3(4) . . ?
C2 C1 B5 109.6(4) . . ?
C2 C1 B4 109.1(4) . . ?
B5 C1 B4 61.8(3) . . ?
C2 C1 B6 60.5(3) . . ?
B5 C1 B6 62.5(3) . . ?
B4 C1 B6 112.8(4) . . ?
C2 C1 B3 60.0(3) . . ?
B5 C1 B3 112.6(4) . . ?
B4 C1 B3 62.1(3) . . ?
B6 C1 B3 112.0(4) . . ?
C2 C1 Sb1 121.9(3) . . ?
B5 C1 Sb1 119.1(3) . . ?
B4 C1 Sb1 120.5(3) . . ?
B6 C1 Sb1 117.6(3) . . ?
B3 C1 Sb1 119.9(3) . . ?
C1 C2 B7 111.2(4) . . ?
C1 C2 B3 61.6(3) . . ?
B7 C2 B3 62.4(3) . . ?
C1 C2 B11 110.4(4) . . ?
B7 C2 B11 62.3(3) . . ?
B3 C2 B11 113.5(4) . . ?
C1 C2 B6 60.9(3) . . ?
B7 C2 B6 113.7(4) . . ?
B3 C2 B6 113.7(4) . . ?
B11 C2 B6 62.2(3) . . ?
C1 C2 Sb2 120.7(3) . . ?
B7 C2 Sb2 117.4(3) . . ?
B3 C2 Sb2 115.4(3) . . ?
B11 C2 Sb2 121.0(3) . . ?
B6 C2 Sb2 120.6(3) . . ?
O1 C3 C4 124.4(4) . . ?
O1 C3 C8 116.2(4) . . ?
C4 C3 C8 119.5(4) . . ?
C3 C4 C5 120.2(4) . . ?
C3 C4 Cl1 119.4(4) . . ?
C5 C4 Cl1 120.4(4) . . ?
C6 C5 C4 119.9(4) . . ?
C6 C5 Cl2 120.7(4) . . ?
C4 C5 Cl2 119.4(4) . . ?
C5 C6 C7 120.1(4) . . ?
C5 C6 Cl3 120.7(4) . . ?
C7 C6 Cl3 119.1(4) . . ?
C8 C7 C6 120.0(5) . . ?
C8 C7 Cl4 118.1(4) . . ?
C6 C7 Cl4 121.8(4) . . ?
O2 C8 C7 122.2(4) . . ?
O2 C8 C3 117.7(4) . . ?
C7 C8 C3 120.1(5) . . ?
C10 C9 C14 119.2(4) . . ?
C10 C9 Sb1 119.5(4) . . ?
C14 C9 Sb1 121.4(3) . . ?
C11 C10 C9 120.2(5) . . ?
C12 C11 C10 120.0(5) . . ?
C11 C12 C13 120.4(5) . . ?
C12 C13 C14 120.1(5) . . ?
C13 C14 C9 120.0(5) . . ?
C20 C15 C16 119.1(4) . . ?
C20 C15 Sb1 119.5(3) . . ?
C16 C15 Sb1 121.4(3) . . ?
C17 C16 C15 120.9(5) . . ?
C18 C17 C16 120.0(5) . . ?
C19 C18 C17 119.7(5) . . ?
C18 C19 C20 120.9(5) . . ?
C15 C20 C19 119.5(5) . . ?
O3 C21 C22 122.7(5) . . ?
O3 C21 C26 117.3(4) . . ?
C22 C21 C26 120.0(5) . . ?
C21 C22 C23 120.5(5) . . ?
C21 C22 Cl5 118.2(4) . . ?
C23 C22 Cl5 121.3(4) . . ?
C24 C23 C22 119.4(4) . . ?
C24 C23 Cl6 120.5(4) . . ?
C22 C23 Cl6 120.1(4) . . ?
C23 C24 C25 120.2(4) . . ?
C23 C24 Cl7 120.8(4) . . ?
C25 C24 Cl7 119.0(4) . . ?
C26 C25 C24 120.7(4) . . ?
C26 C25 Cl8 118.1(4) . . ?
C24 C25 Cl8 121.2(4) . . ?
O4 C26 C25 123.6(4) . . ?
O4 C26 C21 117.1(4) . . ?
C25 C26 C21 119.3(4) . . ?
C32 C27 C28 119.1(4) . . ?
C32 C27 Sb2 121.3(3) . . ?
C28 C27 Sb2 119.6(4) . . ?
C29 C28 C27 119.8(5) . . ?
C30 C29 C28 120.8(5) . . ?
C31 C30 C29 119.4(5) . . ?
C30 C31 C32 120.9(5) . . ?
C31 C32 C27 120.0(4) . . ?
C34 C33 C38 119.6(4) . . ?
C34 C33 Sb2 118.1(3) . . ?
C38 C33 Sb2 122.2(3) . . ?
C33 C34 C35 120.5(5) . . ?
C36 C35 C34 119.8(5) . . ?
C37 C36 C35 120.4(5) . . ?
C36 C37 C38 120.0(5) . . ?
C33 C38 C37 119.7(5) . . ?
C40 C39 N1 115.7(4) . . ?
C39 C40 C41 111.2(4) . . ?
C42 C41 C40 113.9(4) . . ?
C44 C43 N1 116.0(4) . . ?
C43 C44 C45 111.2(4) . . ?
C46 C45 C44 112.1(4) . . ?
C48 C47 N1 115.7(4) . . ?
C47 C48 C49 112.1(4) . . ?
C50 C49 C48 114.0(4) . . ?
C52 C51 N1 117.7(4) . . ?
C51 C52 C53 107.9(4) . . ?
C54 C53 C52 115.3(5) . . ?
C56 C55 C57 119.5(5) . 2_775 ?
C57 C56 C55 120.0(5) . . ?
C56 C57 C55 120.4(5) . 2_775 ?
C2 B3 C1 58.3(3) . . ?
C2 B3 B7 58.7(3) . . ?
C1 B3 B7 105.6(4) . . ?
C2 B3 B8 104.9(4) . . ?
C1 B3 B8 104.8(4) . . ?
B7 B3 B8 60.0(3) . . ?
C2 B3 B4 104.8(4) . . ?
C1 B3 B4 58.3(3) . . ?
B7 B3 B4 107.3(4) . . ?
B8 B3 B4 59.4(3) . . ?
C1 B4 B5 58.5(3) . . ?
C1 B4 B9 106.1(4) . . ?
B5 B4 B9 60.2(3) . . ?
C1 B4 B8 106.4(4) . . ?
B5 B4 B8 108.3(4) . . ?
B9 B4 B8 60.6(3) . . ?
C1 B4 B3 59.6(3) . . ?
B5 B4 B3 108.0(4) . . ?
B9 B4 B3 108.8(4) . . ?
B8 B4 B3 60.2(3) . . ?
C1 B5 B4 59.7(3) . . ?
C1 B5 B10 106.7(4) . . ?
B4 B5 B10 108.7(4) . . ?
C1 B5 B9 106.9(4) . . ?
B4 B5 B9 60.1(3) . . ?
B10 B5 B9 60.7(3) . . ?
C1 B5 B6 59.4(3) . . ?
B4 B5 B6 108.7(4) . . ?
B10 B5 B6 60.2(3) . . ?
B9 B5 B6 108.9(4) . . ?
C2 B6 C1 58.6(3) . . ?
C2 B6 B10 105.2(4) . . ?
C1 B6 B10 105.1(4) . . ?
C2 B6 B11 58.9(3) . . ?
C1 B6 B11 106.0(4) . . ?
B10 B6 B11 59.9(3) . . ?
C2 B6 B5 104.7(4) . . ?
C1 B6 B5 58.1(3) . . ?
B10 B6 B5 59.5(3) . . ?
B11 B6 B5 107.1(4) . . ?
C2 B7 B11 59.0(3) . . ?
C2 B7 B3 58.9(3) . . ?
B11 B7 B3 108.1(4) . . ?
C2 B7 B8 105.2(4) . . ?
B11 B7 B8 107.6(4) . . ?
B3 B7 B8 60.1(3) . . ?
C2 B7 B12 105.5(4) . . ?
B11 B7 B12 59.8(3) . . ?
B3 B7 B12 108.3(4) . . ?
B8 B7 B12 60.0(3) . . ?
B4 B8 B7 108.1(4) . . ?
B4 B8 B3 60.5(3) . . ?
B7 B8 B3 59.9(3) . . ?
B4 B8 B9 59.6(3) . . ?
B7 B8 B9 108.2(4) . . ?
B3 B8 B9 108.3(4) . . ?
B4 B8 B12 107.9(4) . . ?
B7 B8 B12 60.3(3) . . ?
B3 B8 B12 108.4(4) . . ?
B9 B8 B12 60.1(3) . . ?
B4 B9 B5 59.7(3) . . ?
B4 B9 B8 59.8(3) . . ?
B5 B9 B8 107.3(4) . . ?
B4 B9 B10 107.5(4) . . ?
B5 B9 B10 59.6(3) . . ?
B8 B9 B10 107.8(4) . . ?
B4 B9 B12 108.0(4) . . ?
B5 B9 B12 107.8(4) . . ?
B8 B9 B12 60.1(3) . . ?
B10 B9 B12 60.2(3) . . ?
B5 B10 B11 107.9(4) . . ?
B5 B10 B6 60.3(3) . . ?
B11 B10 B6 60.1(3) . . ?
B5 B10 B9 59.8(3) . . ?
B11 B10 B9 107.9(4) . . ?
B6 B10 B9 108.4(4) . . ?
B5 B10 B12 107.8(4) . . ?
B11 B10 B12 59.9(3) . . ?
B6 B10 B12 108.3(4) . . ?
B9 B10 B12 60.0(3) . . ?
C2 B11 B10 105.3(4) . . ?
C2 B11 B7 58.7(3) . . ?
B10 B11 B7 108.6(4) . . ?
C2 B11 B6 58.9(3) . . ?
B10 B11 B6 60.0(3) . . ?
B7 B11 B6 108.1(4) . . ?
C2 B11 B12 105.8(4) . . ?
B10 B11 B12 60.5(3) . . ?
B7 B11 B12 60.5(3) . . ?
B6 B11 B12 108.7(4) . . ?
B11 B12 B8 107.2(4) . . ?
B11 B12 B9 107.4(4) . . ?
B8 B12 B9 59.8(3) . . ?
B11 B12 B10 59.6(3) . . ?
B8 B12 B10 107.2(4) . . ?
B9 B12 B10 59.8(3) . . ?
B11 B12 B7 59.6(3) . . ?
B8 B12 B7 59.7(3) . . ?
B9 B12 B7 107.5(4) . . ?
B10 B12 B7 107.1(4) . . ?

loop_
_geom_bond_atom_site_label_1
_geom_bond_atom_site_label_2
_geom_bond_distance
_geom_bond_site_symmetry_2
_geom_bond_publ_flag
Sb1 O2 2.035(3) . ?
Sb1 O1 2.057(3) . ?
Sb1 C15 2.132(5) . ?
Sb1 C9 2.144(4) . ?
Sb1 F1 2.159(3) . ?
Sb1 C1 2.206(5) . ?
Sb2 O3 2.034(3) . ?
Sb2 O4 2.048(3) . ?
Sb2 C33 2.140(5) . ?
Sb2 C27 2.148(5) . ?
Sb2 F1 2.167(3) . ?
Sb2 C2 2.212(5) . ?
Cl1 C4 1.728(5) . ?
Cl2 C5 1.734(5) . ?
Cl3 C6 1.731(5) . ?
Cl4 C7 1.724(5) . ?
Cl5 C22 1.734(5) . ?
Cl6 C23 1.723(5) . ?
Cl7 C24 1.727(5) . ?
Cl8 C25 1.726(5) . ?
O1 C3 1.354(5) . ?
O2 C8 1.328(5) . ?
O3 C21 1.346(5) . ?
O4 C26 1.339(5) . ?
N1 C51 1.517(6) . ?
N1 C39 1.518(6) . ?
N1 C43 1.526(6) . ?
N1 C47 1.526(5) . ?
C1 C2 1.682(5) . ?
C1 B5 1.696(7) . ?
C1 B4 1.716(7) . ?
C1 B6 1.720(7) . ?
C1 B3 1.739(8) . ?
C2 B7 1.708(7) . ?
C2 B3 1.713(7) . ?
C2 B11 1.714(7) . ?
C2 B6 1.714(7) . ?
C3 C4 1.374(6) . ?
C3 C8 1.406(6) . ?
C4 C5 1.403(6) . ?
C5 C6 1.379(6) . ?
C6 C7 1.388(6) . ?
C7 C8 1.382(6) . ?
C9 C10 1.391(6) . ?
C9 C14 1.392(6) . ?
C10 C11 1.389(6) . ?
C11 C12 1.371(7) . ?
C12 C13 1.379(6) . ?
C13 C14 1.385(6) . ?
C15 C20 1.391(6) . ?
C15 C16 1.392(6) . ?
C16 C17 1.382(6) . ?
C17 C18 1.379(7) . ?
C18 C19 1.378(6) . ?
C19 C20 1.393(6) . ?
C21 C22 1.387(6) . ?
C21 C26 1.400(6) . ?
C22 C23 1.394(7) . ?
C23 C24 1.382(7) . ?
C24 C25 1.396(6) . ?
C25 C26 1.380(6) . ?
C27 C32 1.387(6) . ?
C27 C28 1.398(6) . ?
C28 C29 1.381(6) . ?
C29 C30 1.378(7) . ?
C30 C31 1.370(7) . ?
C31 C32 1.385(6) . ?
C33 C34 1.382(6) . ?
C33 C38 1.389(6) . ?
C34 C35 1.385(6) . ?
C35 C36 1.381(7) . ?
C36 C37 1.376(7) . ?
C37 C38 1.396(6) . ?
C39 C40 1.516(6) . ?
C40 C41 1.535(6) . ?
C41 C42 1.489(7) . ?
C43 C44 1.505(6) . ?
C44 C45 1.529(6) . ?
C45 C46 1.519(6) . ?
C47 C48 1.516(6) . ?
C48 C49 1.516(6) . ?
C49 C50 1.514(7) . ?
C51 C52 1.507(6) . ?
C52 C53 1.530(7) . ?
C53 C54 1.483(7) . ?
C55 C56 1.380(7) . ?
C55 C57 1.381(7) 2_775 ?
C56 C57 1.376(7) . ?
B3 B7 1.772(8) . ?
B3 B8 1.776(8) . ?
B3 B4 1.782(8) . ?
B4 B5 1.752(8) . ?
B4 B9 1.758(8) . ?
B4 B8 1.761(8) . ?
B5 B10 1.757(8) . ?
B5 B9 1.760(8) . ?
B5 B6 1.772(8) . ?
B6 B10 1.769(8) . ?
B6 B11 1.771(8) . ?
B7 B11 1.769(8) . ?
B7 B8 1.775(8) . ?
B7 B12 1.785(8) . ?
B8 B9 1.776(8) . ?
B8 B12 1.780(8) . ?
B9 B10 1.776(8) . ?
B9 B12 1.781(8) . ?
B10 B11 1.768(8) . ?
B10 B12 1.784(8) . ?
B11 B12 1.772(8) . ?
